data_4073068
loop_
_publ_author_name
'Chaplin, Adrian B.'
'Dyson, Paul J.'

_publ_section_title
;
 Catalytic Activity of Bis-phosphine Ruthenium(II)&#x2212;Arene
 Compounds:&#x00A0; Structure&#x2212;Activity Correlations
;
_journal_issue 9
_journal_name_full Organometallics
_journal_page_first 2447
_journal_paper_doi 10.1021/om070050d
_journal_volume 26
_journal_year 2007
_chemical_formula_moiety 'C43 H46 Cl P2 Ru, F6 P, 2(C H2 Cl2)'
_chemical_formula_sum 'C45 H50 Cl5 F6 P3 Ru'
_chemical_formula_weight 1076.08
_chemical_name_systematic
; 
 ? 
;
_space_group_IT_number 33
_symmetry_cell_setting orthorhombic
_symmetry_space_group_name_Hall 'P 2c -2n'
_symmetry_space_group_name_H-M 'P n a 21'
_atom_sites_solution_hydrogens geom
_atom_sites_solution_primary direct
_atom_sites_solution_secondary difmap
_audit_creation_method SHELXL-97
_cell_angle_alpha 90.00
_cell_angle_beta 90.00
_cell_angle_gamma 90.00
_cell_formula_units_Z 4
_cell_length_a 24.0009(15)
_cell_length_b 11.5170(7)
_cell_length_c 16.6737(11)
_cell_measurement_reflns_used 5793
_cell_measurement_temperature 140(2)
_cell_measurement_theta_max 22.611
_cell_measurement_theta_min 2.106
_cell_volume 4608.9(5)
_computing_cell_refinement 'Oxford Diffraction CrysAlis RED'
_computing_data_collection 'Oxford Diffraction CrysAlis CCD'
_computing_data_reduction 'Oxford Diffraction CrysAlis RED'
_computing_molecular_graphics 'ORTEP3 (Farrugia, 1997)'
_computing_publication_material 'Bruker SHELXTL'
_computing_structure_refinement 'SHELXL-97 (Sheldrick, 1997)'
_computing_structure_solution 'SIR97 (Altomare et al., 1999)'
_diffrn_ambient_temperature 140(2)
_diffrn_measured_fraction_theta_full 0.998
_diffrn_measured_fraction_theta_max 0.998
_diffrn_measurement_device_type 'Oxford Diffraction KM4/Sapphire CCD'
_diffrn_measurement_method 'phi and omega scans'
_diffrn_radiation_monochromator graphite
_diffrn_radiation_source 'fine-focus sealed tube'
_diffrn_radiation_type MoK\a
_diffrn_radiation_wavelength 0.71073
_diffrn_reflns_av_R_equivalents 0.0950
_diffrn_reflns_av_sigmaI/netI 0.1810
_diffrn_reflns_limit_h_max 28
_diffrn_reflns_limit_h_min -28
_diffrn_reflns_limit_k_max 13
_diffrn_reflns_limit_k_min -13
_diffrn_reflns_limit_l_max 19
_diffrn_reflns_limit_l_min -15
_diffrn_reflns_number 27346
_diffrn_reflns_theta_full 25.03
_diffrn_reflns_theta_max 25.03
_diffrn_reflns_theta_min 3.10
_exptl_absorpt_coefficient_mu 0.791
_exptl_absorpt_correction_T_max 0.9024
_exptl_absorpt_correction_T_min 0.8411
_exptl_absorpt_correction_type multi-scan
_exptl_absorpt_process_details
; 
R.H. blessing, acta cryst., 1995, a51, 33-38 
;
_exptl_crystal_colour orange
_exptl_crystal_density_diffrn 1.551
_exptl_crystal_density_method 'not measured'
_exptl_crystal_description prismatic
_exptl_crystal_F_000 2192
_exptl_crystal_size_max 0.24
_exptl_crystal_size_mid 0.17
_exptl_crystal_size_min 0.12
_refine_diff_density_max 0.936
_refine_diff_density_min -0.788
_refine_diff_density_rms 0.103
_refine_ls_abs_structure_details 'Flack H D (1983), Acta Cryst. A39, 876-881'
_refine_ls_abs_structure_Flack 0.09(6)
_refine_ls_extinction_coef 0.0021(3)
_refine_ls_extinction_expression Fc^*^=kFc[1+0.001xFc^2^\l^3^/sin(2\q)]^-1/4^
_refine_ls_extinction_method SHELXL
_refine_ls_goodness_of_fit_ref 0.863
_refine_ls_hydrogen_treatment constr
_refine_ls_matrix_type full
_refine_ls_number_parameters 548
_refine_ls_number_reflns 7478
_refine_ls_number_restraints 361
_refine_ls_restrained_S_all 0.896
_refine_ls_R_factor_all 0.1092
_refine_ls_R_factor_gt 0.0625
_refine_ls_shift/su_max 0.008
_refine_ls_shift/su_mean 0.001
_refine_ls_structure_factor_coef Fsqd
_refine_ls_weighting_details 'calc w=1/[\s^2^(Fo^2^)+(0.0567P)^2^+0.0000P] where P=(Fo^2^+2Fc^2^)/3'
_refine_ls_weighting_scheme calc
_refine_ls_wR_factor_gt 0.1282
_refine_ls_wR_factor_ref 0.1420
_reflns_number_gt 4022
_reflns_number_total 7478
_reflns_threshold_expression >2sigma(I)
_cod_data_source_file om070050dsi20070118_030738.cif
_cod_data_source_block C-PI_1d
_cod_depositor_comments
;
The following automatic conversions were performed:

'_symmetry_cell_setting' value 'Orthorhombic' changed to
'orthorhombic' according to
/home/saulius/struct/CIF-dictionaries/cif_core.dic dictionary named
'cif_core.dic' version 2.4.1 from 2010-06-29.

Automatic conversion script
Id: cif_fix_values 1715 2011-07-08 13:25:40Z adriana 
;
_cod_original_sg_symbol_H-M Pna2(1)
_cod_database_code 4073068

loop_
_symmetry_equiv_pos_as_xyz
'x, y, z'
'-x, -y, z+1/2'
'-x+1/2, y+1/2, z+1/2'
'x+1/2, -y+1/2, z'

loop_
_atom_site_label
_atom_site_type_symbol
_atom_site_fract_x
_atom_site_fract_y
_atom_site_fract_z
_atom_site_U_iso_or_equiv
_atom_site_adp_type
_atom_site_occupancy
_atom_site_symmetry_multiplicity
_atom_site_calc_flag
_atom_site_refinement_flags
Ru1 Ru 0.09843(3) 0.21432(6) 0.26279(6) 0.0260(2) Uani 1 1 d .
P1 P 0.05617(10) 0.2032(2) 0.13423(18) 0.0284(7) Uani 1 1 d .
P2 P 0.03011(11) 0.3338(2) 0.32733(18) 0.0233(7) Uani 1 1 d .
Cl1 Cl 0.03926(11) 0.0600(2) 0.30878(18) 0.0330(7) Uani 1 1 d .
C1 C 0.1787(4) 0.3231(9) 0.2375(6) 0.028(2) Uani 1 1 d U
C2 C 0.1643(4) 0.3199(10) 0.3172(8) 0.034(3) Uani 1 1 d U
H2 H 0.1553 0.3914 0.3425 0.041 Uiso 1 1 calc R
C3 C 0.1621(4) 0.2201(10) 0.3636(7) 0.035(3) Uani 1 1 d U
H3 H 0.1562 0.2248 0.4198 0.042 Uiso 1 1 calc R
C4 C 0.1686(4) 0.1097(10) 0.3253(7) 0.032(2) Uani 1 1 d U
C5 C 0.1768(4) 0.1083(10) 0.2413(7) 0.035(3) Uani 1 1 d U
H5 H 0.1793 0.0370 0.2129 0.041 Uiso 1 1 calc R
C6 C 0.1810(4) 0.2143(10) 0.2009(7) 0.032(2) Uani 1 1 d U
H6 H 0.1859 0.2120 0.1444 0.039 Uiso 1 1 calc R
C7 C 0.1941(4) 0.4325(9) 0.1949(7) 0.032(3) Uani 1 1 d U
H7A H 0.2308 0.4234 0.1701 0.048 Uiso 1 1 calc R
H7B H 0.1951 0.4969 0.2334 0.048 Uiso 1 1 calc R
H7C H 0.1664 0.4491 0.1533 0.048 Uiso 1 1 calc R
C8 C 0.1697(5) -0.0024(11) 0.3752(8) 0.047(3) Uani 1 1 d U
H8 H 0.1399 0.0015 0.4170 0.057 Uiso 1 1 calc R
C9 C 0.2294(6) 0.0033(13) 0.4177(9) 0.077(5) Uani 1 1 d U
H9A H 0.2588 0.0005 0.3769 0.116 Uiso 1 1 calc R
H9B H 0.2336 -0.0630 0.4542 0.116 Uiso 1 1 calc R
H9C H 0.2326 0.0757 0.4482 0.116 Uiso 1 1 calc R
C10 C 0.1631(6) -0.1061(12) 0.3299(10) 0.083(4) Uani 1 1 d U
H10A H 0.1331 -0.0957 0.2907 0.125 Uiso 1 1 calc R
H10B H 0.1537 -0.1703 0.3660 0.125 Uiso 1 1 calc R
H10C H 0.1979 -0.1238 0.3018 0.125 Uiso 1 1 calc R
C11 C 0.0791(5) 0.0755(9) 0.0728(8) 0.041(3) Uani 1 1 d U
H11 H 0.1204 0.0840 0.0672 0.049 Uiso 1 1 calc R
C12 C 0.0702(4) -0.0412(8) 0.1196(7) 0.040(3) Uani 1 1 d U
H12A H 0.0302 -0.0539 0.1279 0.060 Uiso 1 1 calc R
H12B H 0.0890 -0.0368 0.1716 0.060 Uiso 1 1 calc R
H12C H 0.0857 -0.1056 0.0884 0.060 Uiso 1 1 calc R
C13 C 0.0578(5) 0.0693(9) -0.0086(7) 0.043(3) Uani 1 1 d U
H13A H 0.0752 0.0038 -0.0366 0.065 Uiso 1 1 calc R
H13B H 0.0665 0.1416 -0.0369 0.065 Uiso 1 1 calc R
H13C H 0.0173 0.0582 -0.0072 0.065 Uiso 1 1 calc R
C14 C -0.0185(4) 0.1943(8) 0.1126(6) 0.024(2) Uani 1 1 d U
C15 C -0.0436(4) 0.2538(8) 0.0515(7) 0.034(3) Uani 1 1 d U
H15 H -0.0219 0.3075 0.0215 0.040 Uiso 1 1 calc R
C16 C -0.0990(5) 0.2397(9) 0.0312(7) 0.046(3) Uani 1 1 d U
H16 H -0.1149 0.2826 -0.0118 0.055 Uiso 1 1 calc R
C17 C -0.1313(5) 0.1610(10) 0.0751(8) 0.050(3) Uani 1 1 d U
H17 H -0.1694 0.1497 0.0618 0.060 Uiso 1 1 calc R
C18 C -0.1083(4) 0.1008(9) 0.1366(7) 0.039(3) Uani 1 1 d U
H18 H -0.1302 0.0472 0.1665 0.047 Uiso 1 1 calc R
C19 C -0.0516(4) 0.1181(8) 0.1562(7) 0.034(2) Uani 1 1 d U
H19 H -0.0358 0.0768 0.2000 0.041 Uiso 1 1 calc R
C20 C 0.0791(4) 0.3273(8) 0.0724(7) 0.026(2) Uani 1 1 d U
C21 C 0.1225(4) 0.3172(9) 0.0191(7) 0.035(3) Uani 1 1 d U
H21 H 0.1398 0.2443 0.0097 0.042 Uiso 1 1 calc R
C22 C 0.1401(4) 0.4143(9) -0.0202(8) 0.041(3) Uani 1 1 d U
H22 H 0.1699 0.4064 -0.0571 0.049 Uiso 1 1 calc R
C23 C 0.1177(5) 0.5216(10) -0.0099(8) 0.045(3) Uani 1 1 d U
H23 H 0.1309 0.5870 -0.0389 0.055 Uiso 1 1 calc R
C24 C 0.0749(5) 0.5307(10) 0.0448(7) 0.043(3) Uani 1 1 d U
H24 H 0.0581 0.6039 0.0551 0.051 Uiso 1 1 calc R
C25 C 0.0568(4) 0.4332(8) 0.0841(7) 0.030(2) Uani 1 1 d U
H25 H 0.0271 0.4408 0.1214 0.036 Uiso 1 1 calc R
C26 C 0.0289(4) 0.4903(8) 0.3087(6) 0.026(2) Uani 1 1 d U
C27 C -0.0133(4) 0.5605(8) 0.3437(6) 0.031(2) Uani 1 1 d U
H27 H -0.0412 0.5258 0.3762 0.038 Uiso 1 1 calc R
C28 C -0.0140(5) 0.6801(8) 0.3303(7) 0.038(3) Uani 1 1 d U
H28 H -0.0424 0.7265 0.3538 0.045 Uiso 1 1 calc R
C29 C 0.0258(5) 0.7307(8) 0.2838(7) 0.044(3) Uani 1 1 d U
H29 H 0.0246 0.8120 0.2746 0.053 Uiso 1 1 calc R
C30 C 0.0679(4) 0.6655(8) 0.2499(8) 0.043(3) Uani 1 1 d U
H30 H 0.0962 0.7025 0.2193 0.051 Uiso 1 1 calc R
C31 C 0.0691(4) 0.5435(7) 0.2605(8) 0.030(2) Uani 1 1 d U
H31 H 0.0970 0.4982 0.2350 0.036 Uiso 1 1 calc R
C32 C 0.0456(4) 0.3283(9) 0.4354(7) 0.027(2) Uani 1 1 d U
C33 C 0.0421(4) 0.2235(10) 0.4816(7) 0.036(2) Uani 1 1 d U
H33 H 0.0297 0.1541 0.4565 0.044 Uiso 1 1 calc R
C34 C 0.0561(4) 0.2215(12) 0.5595(7) 0.044(3) Uani 1 1 d U
H34 H 0.0537 0.1507 0.5886 0.053 Uiso 1 1 calc R
C35 C 0.0785(4) 0.4243(10) 0.5575(7) 0.036(3) Uani 1 1 d U
H35 H 0.0913 0.4923 0.5839 0.044 Uiso 1 1 calc R
C36 C 0.0642(4) 0.4283(10) 0.4763(7) 0.032(3) Uani 1 1 d U
H36 H 0.0671 0.4997 0.4481 0.038 Uiso 1 1 calc R
C37 C -0.0440(4) 0.3025(8) 0.3176(7) 0.028(2) Uani 1 1 d U
C38 C -0.0757(4) 0.3579(7) 0.2574(9) 0.030(2) Uani 1 1 d U
H38 H -0.0578 0.4093 0.2211 0.036 Uiso 1 1 calc R
C39 C -0.1336(4) 0.3384(8) 0.2502(8) 0.037(3) Uani 1 1 d U
H39 H -0.1548 0.3767 0.2100 0.045 Uiso 1 1 calc R
C40 C -0.1588(5) 0.2615(9) 0.3036(7) 0.042(3) Uani 1 1 d U
H40 H -0.1979 0.2502 0.3002 0.051 Uiso 1 1 calc R
C41 C -0.1303(4) 0.2030(9) 0.3594(7) 0.036(2) Uani 1 1 d U
H41 H -0.1487 0.1489 0.3932 0.044 Uiso 1 1 calc R
C42 C -0.0728(4) 0.2227(9) 0.3672(7) 0.032(2) Uani 1 1 d U
H42 H -0.0526 0.1811 0.4069 0.038 Uiso 1 1 calc R
P3 P 0.24318(17) 0.5601(4) 0.4751(4) 0.0929(17) Uani 1 1 d U
F1 F 0.2841(4) 0.5191(8) 0.5448(7) 0.119(4) Uani 1 1 d U
F2 F 0.2023(5) 0.5988(9) 0.4112(9) 0.157(5) Uani 1 1 d U
F3 F 0.1956(4) 0.5478(12) 0.5234(11) 0.204(6) Uani 1 1 d U
F4 F 0.2511(4) 0.6887(6) 0.4983(8) 0.126(4) Uani 1 1 d U
F5 F 0.2971(6) 0.5719(15) 0.4238(10) 0.220(6) Uani 1 1 d U
F6 F 0.2392(6) 0.4352(9) 0.4496(10) 0.206(6) Uani 1 1 d U
C43 C 0.2591(8) 0.7668(18) 0.0864(16) 0.168(7) Uani 1 1 d U
H43A H 0.2780 0.8269 0.1189 0.202 Uiso 1 1 calc R
H43B H 0.2565 0.7955 0.0305 0.202 Uiso 1 1 calc R
C44 C 0.3012(7) 0.7221(11) 0.2480(17) 0.147(6) Uani 1 1 d U
H44A H 0.2904 0.7037 0.1921 0.177 Uiso 1 1 calc R
H44B H 0.2694 0.7065 0.2842 0.177 Uiso 1 1 calc R
C50 C 0.0742(5) 0.3225(11) 0.5985(8) 0.043(3) Uani 1 1 d U
H50 H 0.0834 0.3199 0.6539 0.052 Uiso 1 1 calc R
Cl2 Cl 0.1983(2) 0.7456(5) 0.1206(4) 0.152(2) Uani 1 1 d U
Cl3 Cl 0.2980(3) 0.6397(6) 0.0882(5) 0.168(3) Uani 1 1 d .
Cl4 Cl 0.3722(3) 0.6313(5) 0.2829(5) 0.192(3) Uani 1 1 d .
Cl5 Cl 0.3246(3) 0.8612(5) 0.2571(5) 0.168(3) Uani 1 1 d U

loop_
_atom_site_aniso_label
_atom_site_aniso_U_11
_atom_site_aniso_U_22
_atom_site_aniso_U_33
_atom_site_aniso_U_23
_atom_site_aniso_U_13
_atom_site_aniso_U_12
Ru1 0.0168(4) 0.0216(4) 0.0395(5) 0.0054(6) -0.0002(6) 0.0007(4)
P1 0.0215(14) 0.0195(14) 0.044(2) -0.0007(16) 0.0000(14) 0.0000(12)
P2 0.0196(15) 0.0188(13) 0.0316(19) 0.0034(14) 0.0018(14) -0.0037(11)
Cl1 0.0246(14) 0.0214(13) 0.053(2) 0.0053(14) 0.0021(13) 0.0022(11)
C1 0.017(4) 0.034(4) 0.033(5) 0.002(4) -0.008(4) -0.003(4)
C2 0.019(4) 0.036(5) 0.047(6) -0.004(5) -0.002(4) -0.004(4)
C3 0.018(4) 0.045(5) 0.042(5) 0.006(5) -0.008(4) 0.005(4)
C4 0.015(4) 0.040(4) 0.040(5) 0.014(4) -0.004(4) -0.001(4)
C5 0.021(4) 0.039(5) 0.044(6) 0.014(5) 0.001(4) 0.003(4)
C6 0.019(4) 0.042(5) 0.036(5) 0.008(5) -0.006(4) 0.003(4)
C7 0.018(5) 0.037(5) 0.041(6) 0.012(5) 0.001(4) -0.009(4)
C8 0.035(5) 0.051(5) 0.056(6) 0.018(5) -0.006(5) 0.007(5)
C9 0.060(7) 0.090(8) 0.081(8) 0.048(7) 0.000(6) 0.002(6)
C10 0.069(7) 0.078(7) 0.103(8) 0.009(7) -0.001(7) 0.011(6)
C11 0.041(7) 0.027(6) 0.055(8) -0.011(6) 0.004(6) -0.004(5)
C12 0.033(6) 0.021(6) 0.065(9) -0.012(6) -0.008(6) 0.006(5)
C13 0.042(7) 0.041(7) 0.046(8) -0.015(7) 0.007(7) 0.005(6)
C14 0.022(5) 0.012(4) 0.037(6) -0.004(4) -0.003(4) 0.001(4)
C15 0.032(5) 0.022(5) 0.047(6) -0.007(5) -0.001(5) 0.000(4)
C16 0.039(5) 0.038(6) 0.061(7) -0.003(5) -0.016(6) -0.004(5)
C17 0.036(6) 0.047(6) 0.067(7) -0.007(6) -0.019(5) -0.009(5)
C18 0.031(5) 0.033(5) 0.053(7) 0.003(5) -0.010(5) -0.015(4)
C19 0.030(5) 0.026(5) 0.048(6) -0.001(5) -0.008(5) 0.003(4)
C20 0.024(5) 0.016(4) 0.039(6) 0.003(5) -0.008(4) -0.007(4)
C21 0.026(5) 0.027(5) 0.052(6) 0.013(5) -0.007(5) -0.001(4)
C22 0.030(5) 0.038(5) 0.056(6) 0.018(5) -0.008(5) -0.006(5)
C23 0.039(6) 0.036(5) 0.061(7) 0.018(6) -0.002(5) -0.013(5)
C24 0.041(6) 0.033(5) 0.054(7) 0.005(5) 0.002(5) -0.007(5)
C25 0.028(5) 0.019(5) 0.043(6) 0.002(5) -0.007(5) -0.007(4)
C26 0.030(5) 0.014(4) 0.033(6) 0.000(4) -0.002(5) 0.002(4)
C27 0.048(6) 0.018(5) 0.028(6) 0.002(5) -0.002(5) 0.001(4)
C28 0.060(6) 0.018(5) 0.035(6) -0.007(5) -0.001(5) 0.010(4)
C29 0.068(6) 0.017(5) 0.046(7) 0.001(5) -0.003(5) -0.003(4)
C30 0.056(6) 0.026(4) 0.046(7) -0.004(5) -0.003(6) -0.003(4)
C31 0.047(5) 0.018(4) 0.025(5) 0.004(6) -0.006(6) 0.004(4)
C32 0.022(5) 0.029(5) 0.031(6) 0.002(5) 0.006(5) -0.004(4)
C33 0.029(5) 0.042(5) 0.037(6) 0.005(6) 0.002(5) 0.005(5)
C34 0.036(5) 0.057(6) 0.038(6) 0.009(6) -0.003(5) 0.011(5)
C35 0.032(5) 0.046(6) 0.031(6) -0.002(5) -0.001(5) -0.002(5)
C36 0.024(5) 0.041(6) 0.030(6) -0.001(5) 0.004(5) -0.011(5)
C37 0.021(5) 0.023(5) 0.042(6) 0.006(5) -0.004(4) 0.003(4)
C38 0.028(4) 0.027(4) 0.034(6) 0.005(5) -0.007(6) 0.005(4)
C39 0.023(5) 0.036(5) 0.053(7) -0.007(5) -0.009(5) 0.005(4)
C40 0.027(5) 0.032(5) 0.067(7) -0.011(5) -0.007(5) 0.001(4)
C41 0.023(5) 0.027(5) 0.059(6) -0.005(5) 0.005(5) -0.003(5)
C42 0.024(4) 0.021(5) 0.050(6) 0.001(5) 0.006(5) -0.002(4)
P3 0.033(2) 0.053(2) 0.193(5) -0.029(3) -0.030(3) 0.0075(19)
F1 0.079(6) 0.097(7) 0.182(10) -0.004(7) -0.081(7) -0.007(5)
F2 0.135(9) 0.089(7) 0.247(13) -0.011(8) -0.119(9) 0.028(7)
F3 0.053(7) 0.207(12) 0.351(16) 0.088(11) 0.054(9) 0.010(7)
F4 0.102(7) 0.036(5) 0.241(11) -0.025(6) 0.007(8) -0.006(5)
F5 0.136(11) 0.284(14) 0.239(14) -0.050(12) 0.054(10) 0.103(11)
F6 0.203(11) 0.085(7) 0.328(14) -0.096(9) -0.184(10) 0.050(7)
C43 0.093(12) 0.132(14) 0.279(18) 0.037(14) 0.080(13) 0.071(11)
C44 0.105(11) 0.038(7) 0.300(18) -0.006(13) 0.105(14) -0.012(8)
C50 0.037(5) 0.060(6) 0.033(6) 0.000(5) -0.002(5) 0.007(5)
Cl2 0.080(4) 0.137(5) 0.240(7) 0.054(5) 0.026(4) -0.006(3)
Cl3 0.144(6) 0.157(6) 0.204(7) 0.028(5) 0.051(5) 0.020(5)
Cl4 0.205(7) 0.154(5) 0.218(10) -0.004(6) -0.035(7) -0.060(5)
Cl5 0.189(6) 0.123(4) 0.192(6) -0.035(5) 0.116(6) -0.027(4)

loop_
_atom_type_symbol
_atom_type_description
_atom_type_scat_dispersion_real
_atom_type_scat_dispersion_imag
_atom_type_scat_source
C C 0.0033 0.0016 'International Tables Vol C Tables 4.2.6.8 and 6.1.1.4'
H H 0.0000 0.0000 'International Tables Vol C Tables 4.2.6.8 and 6.1.1.4'
F F 0.0171 0.0103 'International Tables Vol C Tables 4.2.6.8 and 6.1.1.4'
P P 0.1023 0.0942 'International Tables Vol C Tables 4.2.6.8 and 6.1.1.4'
Cl Cl 0.1484 0.1585 'International Tables Vol C Tables 4.2.6.8 and 6.1.1.4'
Ru Ru -1.2594 0.8363 'International Tables Vol C Tables 4.2.6.8 and 6.1.1.4'

loop_
_geom_angle_atom_site_label_1
_geom_angle_atom_site_label_2
_geom_angle_atom_site_label_3
_geom_angle
C2 Ru1 C6 63.3(4)
C2 Ru1 C5 76.5(4)
C6 Ru1 C5 36.1(4)
C2 Ru1 C3 36.1(4)
C6 Ru1 C3 75.2(4)
C5 Ru1 C3 64.9(4)
C2 Ru1 C4 65.0(4)
C6 Ru1 C4 64.1(4)
C5 Ru1 C4 35.9(4)
C3 Ru1 C4 36.3(4)
C2 Ru1 C1 35.1(4)
C6 Ru1 C1 35.5(4)
C5 Ru1 C1 65.0(3)
C3 Ru1 C1 64.1(4)
C4 Ru1 C1 76.2(4)
C2 Ru1 P1 135.4(3)
C6 Ru1 P1 87.8(3)
C5 Ru1 P1 100.5(3)
C3 Ru1 P1 163.0(3)
C4 Ru1 P1 133.5(3)
C1 Ru1 P1 102.6(3)
C2 Ru1 P2 89.4(3)
C6 Ru1 P2 144.6(3)
C5 Ru1 P2 161.2(3)
C3 Ru1 P2 96.4(3)
C4 Ru1 P2 126.4(3)
C1 Ru1 P2 109.7(3)
P1 Ru1 P2 98.28(10)
C2 Ru1 Cl1 134.8(3)
C6 Ru1 Cl1 132.2(3)
C5 Ru1 Cl1 98.2(3)
C3 Ru1 Cl1 100.5(3)
C4 Ru1 Cl1 84.3(3)
C1 Ru1 Cl1 160.5(3)
P1 Ru1 Cl1 89.77(10)
P2 Ru1 Cl1 82.92(9)
C14 P1 C20 103.1(5)
C14 P1 C11 97.8(5)
C20 P1 C11 102.4(5)
C14 P1 Ru1 126.8(4)
C20 P1 Ru1 109.6(4)
C11 P1 Ru1 114.2(4)
C37 P2 C26 99.4(4)
C37 P2 C32 106.1(5)
C26 P2 C32 101.7(5)
C37 P2 Ru1 121.0(3)
C26 P2 Ru1 120.0(3)
C32 P2 Ru1 106.4(3)
C2 C1 C6 114.1(11)
C2 C1 C7 123.1(11)
C6 C1 C7 122.7(10)
C2 C1 Ru1 66.7(6)
C6 C1 Ru1 68.3(6)
C7 C1 Ru1 137.9(7)
C1 C2 C3 124.9(12)
C1 C2 Ru1 78.2(7)
C3 C2 Ru1 75.1(6)
C2 C3 C4 119.0(11)
C2 C3 Ru1 68.8(6)
C4 C3 Ru1 73.7(6)
C5 C4 C3 117.8(11)
C5 C4 C8 121.6(11)
C3 C4 C8 120.5(11)
C5 C4 Ru1 70.2(6)
C3 C4 Ru1 70.0(6)
C8 C4 Ru1 133.8(7)
C6 C5 C4 118.5(11)
C6 C5 Ru1 70.5(6)
C4 C5 Ru1 73.9(7)
C1 C6 C5 124.8(11)
C1 C6 Ru1 76.2(6)
C5 C6 Ru1 73.3(6)
C10 C8 C4 114.7(11)
C10 C8 C9 111.7(11)
C4 C8 C9 102.8(9)
C13 C11 C12 111.9(9)
C13 C11 P1 116.5(8)
C12 C11 P1 111.1(8)
C15 C14 C19 117.0(10)
C15 C14 P1 123.4(8)
C19 C14 P1 119.5(8)
C14 C15 C16 123.2(11)
C15 C16 C17 118.7(11)
C18 C17 C16 120.2(11)
C17 C18 C19 119.6(11)
C14 C19 C18 121.3(10)
C25 C20 C21 118.2(10)
C25 C20 P1 120.1(9)
C21 C20 P1 121.5(8)
C22 C21 C20 118.5(11)
C23 C22 C21 124.3(12)
C22 C23 C24 116.6(11)
C25 C24 C23 119.4(11)
C20 C25 C24 123.1(12)
C31 C26 C27 118.6(9)
C31 C26 P2 121.2(7)
C27 C26 P2 120.2(8)
C28 C27 C26 120.3(10)
C29 C28 C27 120.3(11)
C28 C29 C30 121.0(10)
C29 C30 C31 120.2(11)
C26 C31 C30 119.5(10)
C36 C32 C33 116.5(11)
C36 C32 P2 120.6(8)
C33 C32 P2 122.8(8)
C34 C33 C32 121.3(12)
C33 C34 C50 120.8(12)
C50 C35 C36 119.8(12)
C35 C36 C32 121.3(11)
C42 C37 C38 116.4(9)
C42 C37 P2 123.5(8)
C38 C37 P2 120.0(8)
C39 C38 C37 121.3(11)
C40 C39 C38 118.2(11)
C41 C40 C39 122.9(11)
C40 C41 C42 119.1(11)
C41 C42 C37 122.0(10)
F3 P3 F6 90.8(9)
F3 P3 F2 84.6(8)
F6 P3 F2 92.3(6)
F3 P3 F4 93.0(8)
F6 P3 F4 176.2(9)
F2 P3 F4 88.5(6)
F3 P3 F5 178.1(10)
F6 P3 F5 88.9(9)
F2 P3 F5 97.2(10)
F4 P3 F5 87.3(8)
F3 P3 F1 93.0(9)
F6 P3 F1 87.8(6)
F2 P3 F1 177.7(9)
F4 P3 F1 91.5(6)
F5 P3 F1 85.1(7)
Cl2 C43 Cl3 111.0(12)
Cl5 C44 Cl4 100.3(10)
C35 C50 C34 120.4(12)

loop_
_geom_bond_atom_site_label_1
_geom_bond_atom_site_label_2
_geom_bond_distance
Ru1 C2 2.192(11)
Ru1 C6 2.235(10)
Ru1 C5 2.271(10)
Ru1 C3 2.271(10)
Ru1 C4 2.319(10)
Ru1 C1 2.336(10)
Ru1 P1 2.375(3)
Ru1 P2 2.396(3)
Ru1 Cl1 2.400(3)
P1 C14 1.831(9)
P1 C20 1.846(11)
P1 C11 1.875(11)
P2 C37 1.823(10)
P2 C26 1.829(9)
P2 C32 1.841(11)
C1 C2 1.373(15)
C1 C6 1.396(14)
C1 C7 1.493(13)
C2 C3 1.386(14)
C3 C4 1.431(14)
C4 C5 1.415(16)
C4 C8 1.535(15)
C5 C6 1.397(14)
C8 C10 1.421(16)
C8 C9 1.601(16)
C11 C13 1.453(15)
C11 C12 1.568(14)
C14 C15 1.369(14)
C14 C19 1.389(13)
C15 C16 1.382(14)
C16 C17 1.400(16)
C17 C18 1.356(15)
C18 C19 1.414(13)
C20 C25 1.347(13)
C20 C21 1.373(15)
C21 C22 1.362(14)
C22 C23 1.358(14)
C23 C24 1.377(15)
C24 C25 1.372(14)
C26 C31 1.398(14)
C26 C27 1.421(13)
C27 C28 1.396(12)
C28 C29 1.361(14)
C29 C30 1.381(15)
C30 C31 1.416(12)
C32 C36 1.410(14)
C32 C33 1.434(14)
C33 C34 1.342(15)
C34 C50 1.402(15)
C35 C50 1.361(14)
C35 C36 1.397(15)
C37 C42 1.417(13)
C37 C38 1.411(15)
C38 C39 1.413(12)
C39 C40 1.394(15)
C40 C41 1.336(14)
C41 C42 1.404(13)
P3 F3 1.404(12)
P3 F6 1.503(10)
P3 F2 1.516(11)
P3 F4 1.542(8)
P3 F5 1.557(15)
P3 F1 1.593(10)
C43 Cl2 1.584(17)
C43 Cl3 1.736(17)
C44 Cl5 1.705(14)
C44 Cl4 2.081(19)
